data_7025595
loop_
_publ_author_name
'Seaman, Lani A.'
'Schnaars, David D.'
'Wu, Guang'
'Hayton, Trevor W.'

_publ_section_title
;
 Isolation of a uranyl amide by &quot;ate&quot; complex formation.
;
_journal_issue 29
_journal_name_full 'Dalton transactions (Cambridge, England : 2003)'
_journal_page_first 6635
_journal_page_last 6637
_journal_paper_doi 10.1039/c001976c
_journal_volume 39
_journal_year 2010
_chemical_formula_sum 'C45 H97 Cl Li3 N6 O10 U2'
_chemical_formula_weight 1414.62
_chemical_name_systematic
;
Complex 1
;
_space_group_IT_number 2
_symmetry_cell_setting triclinic
_symmetry_space_group_name_Hall '-P 1'
_symmetry_space_group_name_H-M 'P -1'
_atom_sites_solution_hydrogens geom
_atom_sites_solution_primary direct
_atom_sites_solution_secondary difmap
_audit_creation_method SHELXL-97
_cell_angle_alpha 83.505(2)
_cell_angle_beta 73.948(2)
_cell_angle_gamma 77.607(2)
_cell_formula_units_Z 2
_cell_length_a 12.5313(12)
_cell_length_b 12.7238(13)
_cell_length_c 19.6221(19)
_cell_measurement_temperature 150(2)
_cell_volume 2931.8(5)
_computing_structure_refinement 'SHELXL-97 (Sheldrick, 1997)'
_computing_structure_solution 'SHELXS-97 (Sheldrick, 1990)'
_diffrn_ambient_temperature 150(2)
_diffrn_measured_fraction_theta_full 0.976
_diffrn_measured_fraction_theta_max 0.976
_diffrn_measurement_device_type 'CCD area detector'
_diffrn_measurement_method 'omega scan'
_diffrn_radiation_monochromator graphite
_diffrn_radiation_source 'fine-focus sealed tube'
_diffrn_radiation_type MoK\a
_diffrn_radiation_wavelength 0.71073
_diffrn_reflns_av_R_equivalents 0.0819
_diffrn_reflns_av_sigmaI/netI 0.0791
_diffrn_reflns_limit_h_max 15
_diffrn_reflns_limit_h_min -15
_diffrn_reflns_limit_k_max 15
_diffrn_reflns_limit_k_min -15
_diffrn_reflns_limit_l_max 24
_diffrn_reflns_limit_l_min -23
_diffrn_reflns_number 25453
_diffrn_reflns_theta_full 26.37
_diffrn_reflns_theta_max 26.37
_diffrn_reflns_theta_min 1.08
_exptl_absorpt_coefficient_mu 5.615
_exptl_absorpt_correction_T_max 0.402
_exptl_absorpt_correction_T_min 0.309
_exptl_absorpt_correction_type empirical
_exptl_absorpt_process_details 'psi scan'
_exptl_crystal_colour black
_exptl_crystal_density_diffrn 1.602
_exptl_crystal_density_method 'not measured'
_exptl_crystal_description irregular
_exptl_crystal_F_000 1398
_exptl_crystal_size_max 0.6
_exptl_crystal_size_mid 0.4
_exptl_crystal_size_min 0.3
_refine_diff_density_max 3.568
_refine_diff_density_min -1.460
_refine_diff_density_rms 0.191
_refine_ls_extinction_method none
_refine_ls_goodness_of_fit_ref 1.009
_refine_ls_hydrogen_treatment constr
_refine_ls_matrix_type full
_refine_ls_number_parameters 611
_refine_ls_number_reflns 11708
_refine_ls_number_restraints 3
_refine_ls_restrained_S_all 1.046
_refine_ls_R_factor_all 0.0635
_refine_ls_R_factor_gt 0.0441
_refine_ls_shift/su_max 0.100
_refine_ls_shift/su_mean 0.002
_refine_ls_structure_factor_coef Fsqd
_refine_ls_weighting_details 'calc w=1/[\s^2^(Fo^2^)+(0.0664P)^2^+0.0000P] where P=(Fo^2^+2Fc^2^)/3'
_refine_ls_weighting_scheme calc
_refine_ls_wR_factor_gt 0.1106
_refine_ls_wR_factor_ref 0.1234
_reflns_number_gt 8776
_reflns_number_total 11708
_reflns_threshold_expression >2sigma(I)
_cod_data_source_file c001976c.txt
_cod_data_source_block g:\lani\ls_3_5\work\ls_3_51m
_cod_original_sg_symbol_H-M P-1
_cod_database_code 7025595

loop_
_symmetry_equiv_pos_as_xyz
'x, y, z'
'-x, -y, -z'

loop_
_atom_site_label
_atom_site_type_symbol
_atom_site_fract_x
_atom_site_fract_y
_atom_site_fract_z
_atom_site_U_iso_or_equiv
_atom_site_adp_type
_atom_site_occupancy
_atom_site_symmetry_multiplicity
_atom_site_calc_flag
_atom_site_refinement_flags
O2 O 0.7930(4) 0.7328(4) 0.6457(2) 0.0278(11) Uani 1 1 d .
U2 U 0.708400(19) 0.63499(2) 0.695016(13) 0.02216(9) Uani 1 1 d .
U1 U 0.449126(19) 0.836040(19) 0.791522(13) 0.02122(9) Uani 1 1 d .
Cl1 Cl 0.74825(16) 1.03075(16) 0.61278(12) 0.0426(5) Uani 1 1 d .
O1 O 0.6194(4) 0.5423(4) 0.7499(2) 0.0273(11) Uani 1 1 d .
O4 O 0.4940(4) 0.9600(4) 0.7466(2) 0.0294(11) Uani 1 1 d .
O3 O 0.4126(4) 0.7065(4) 0.8333(3) 0.0311(12) Uani 1 1 d .
N6 N 0.4233(5) 0.9008(5) 0.8980(3) 0.0338(15) Uani 1 1 d .
N1 N 0.7332(5) 0.5538(5) 0.5945(3) 0.0289(14) Uani 1 1 d .
O5 O 0.3620(4) 0.4714(4) 0.8343(3) 0.0396(13) Uani 1 1 d .
N3 N 0.5260(5) 0.7525(5) 0.6763(3) 0.0236(13) Uani 1 1 d .
N4 N 0.6518(5) 0.7512(5) 0.7982(3) 0.0279(14) Uani 1 1 d .
O7 O 0.4933(4) 1.2025(4) 0.6776(3) 0.0441(14) Uani 1 1 d .
O6 O 0.5171(5) 0.4532(4) 0.9063(3) 0.0411(14) Uani 1 1 d .
O10 O 1.0048(4) 0.8520(5) 0.5724(3) 0.0395(13) Uani 1 1 d .
O8 O 0.6240(5) 1.1565(4) 0.7700(3) 0.0403(14) Uani 1 1 d .
O9 O 0.8809(5) 0.8364(5) 0.4851(3) 0.0410(14) Uani 1 1 d .
N5 N 0.2717(5) 0.8945(5) 0.7804(3) 0.0314(15) Uani 1 1 d .
N2 N 0.8623(5) 0.5197(5) 0.7138(4) 0.0339(15) Uani 1 1 d .
C15 C 0.4563(6) 0.6817(6) 0.6604(4) 0.0304(17) Uani 1 1 d .
H15A H 0.4283 0.6394 0.7035 0.036 Uiso 1 1 calc R
H15B H 0.5051 0.6318 0.6258 0.036 Uiso 1 1 calc R
C11 C 0.5622(6) 0.8221(6) 0.6120(4) 0.0274(16) Uani 1 1 d .
H11A H 0.6161 0.7778 0.5758 0.033 Uiso 1 1 calc R
H11B H 0.6006 0.8737 0.6233 0.033 Uiso 1 1 calc R
C20 C 0.6483(6) 0.6969(6) 0.8692(4) 0.0307(17) Uani 1 1 d .
H20A H 0.6037 0.6410 0.8764 0.037 Uiso 1 1 calc R
H20B H 0.6103 0.7489 0.9049 0.037 Uiso 1 1 calc R
C16 C 0.7155(6) 0.8383(6) 0.7923(4) 0.0303(17) Uani 1 1 d .
H16A H 0.6753 0.8884 0.8289 0.036 Uiso 1 1 calc R
H16B H 0.7190 0.8774 0.7466 0.036 Uiso 1 1 calc R
C14 C 0.3572(6) 0.7384(6) 0.6327(4) 0.0323(17) Uani 1 1 d .
H14A H 0.3035 0.7838 0.6684 0.039 Uiso 1 1 calc R
H14B H 0.3192 0.6859 0.6220 0.039 Uiso 1 1 calc R
C19 C 0.7641(6) 0.6465(6) 0.8803(4) 0.0342(18) Uani 1 1 d .
H19A H 0.7558 0.6130 0.9279 0.041 Uiso 1 1 calc R
H19B H 0.8014 0.5912 0.8467 0.041 Uiso 1 1 calc R
C30 C 0.3810(7) 0.8456(7) 0.9659(4) 0.041(2) Uani 1 1 d .
H30A H 0.4333 0.8421 0.9948 0.049 Uiso 1 1 calc R
H30B H 0.3793 0.7722 0.9578 0.049 Uiso 1 1 calc R
C25 C 0.1724(7) 0.8450(8) 0.8132(4) 0.045(2) Uani 1 1 d .
H25A H 0.1483 0.8214 0.7755 0.053 Uiso 1 1 calc R
H25B H 0.1959 0.7811 0.8415 0.053 Uiso 1 1 calc R
C1 C 0.8080(7) 0.5789(7) 0.5265(4) 0.040(2) Uani 1 1 d .
H1A H 0.8744 0.5219 0.5167 0.048 Uiso 1 1 calc R
H1B H 0.8327 0.6453 0.5288 0.048 Uiso 1 1 calc R
C17 C 0.8348(6) 0.7968(6) 0.7997(4) 0.0363(18) Uani 1 1 d .
H17A H 0.8719 0.8573 0.7967 0.044 Uiso 1 1 calc R
H17B H 0.8772 0.7515 0.7608 0.044 Uiso 1 1 calc R
C13 C 0.3994(6) 0.8075(7) 0.5655(4) 0.042(2) Uani 1 1 d .
H13A H 0.4474 0.7615 0.5282 0.051 Uiso 1 1 calc R
H13B H 0.3356 0.8484 0.5490 0.051 Uiso 1 1 calc R
C18 C 0.8355(7) 0.7325(7) 0.8697(4) 0.041(2) Uani 1 1 d .
H18A H 0.8056 0.7805 0.9085 0.049 Uiso 1 1 calc R
H18B H 0.9126 0.6988 0.8699 0.049 Uiso 1 1 calc R
C26 C 0.4288(7) 1.0106(7) 0.9101(4) 0.041(2) Uani 1 1 d .
H26A H 0.4557 1.0479 0.8647 0.050 Uiso 1 1 calc R
H26B H 0.4831 1.0075 0.9375 0.050 Uiso 1 1 calc R
C5 C 0.6995(9) 0.4526(7) 0.5900(5) 0.052(2) Uani 1 1 d .
H5A H 0.6490 0.4355 0.6353 0.062 Uiso 1 1 calc R
H5B H 0.7664 0.3959 0.5826 0.062 Uiso 1 1 calc R
C12 C 0.4651(6) 0.8831(7) 0.5818(4) 0.040(2) Uani 1 1 d .
H12A H 0.4148 0.9332 0.6159 0.048 Uiso 1 1 calc R
H12B H 0.4951 0.9244 0.5388 0.048 Uiso 1 1 calc R
C22 C 0.1364(7) 1.0703(7) 0.7835(5) 0.046(2) Uani 1 1 d .
H22A H 0.1136 1.1313 0.7528 0.055 Uiso 1 1 calc R
H22B H 0.1603 1.0973 0.8201 0.055 Uiso 1 1 calc R
C21 C 0.2345(6) 0.9945(7) 0.7406(4) 0.039(2) Uani 1 1 d .
H21A H 0.2135 0.9759 0.7001 0.047 Uiso 1 1 calc R
H21B H 0.2976 1.0315 0.7225 0.047 Uiso 1 1 calc R
C23 C 0.0351(6) 1.0171(7) 0.8184(5) 0.048(2) Uani 1 1 d .
H23A H 0.0009 1.0027 0.7825 0.058 Uiso 1 1 calc R
H23B H -0.0212 1.0647 0.8516 0.058 Uiso 1 1 calc R
C2 C 0.7506(8) 0.5915(7) 0.4657(4) 0.047(2) Uani 1 1 d .
H2A H 0.6858 0.6504 0.4742 0.056 Uiso 1 1 calc R
H2B H 0.8032 0.6085 0.4214 0.056 Uiso 1 1 calc R
C7 C 1.0579(7) 0.4980(8) 0.7218(5) 0.052(2) Uani 1 1 d .
H7A H 1.0356 0.5421 0.7625 0.062 Uiso 1 1 calc R
H7B H 1.1331 0.5073 0.6946 0.062 Uiso 1 1 calc R
C29 C 0.2646(7) 0.8984(8) 1.0064(5) 0.050(2) Uani 1 1 d .
H29A H 0.2426 0.8591 1.0517 0.059 Uiso 1 1 calc R
H29B H 0.2103 0.8971 0.9798 0.059 Uiso 1 1 calc R
C24 C 0.0755(7) 0.9110(7) 0.8577(5) 0.047(2) Uani 1 1 d .
H24A H 0.0952 0.9270 0.8994 0.056 Uiso 1 1 calc R
H24B H 0.0143 0.8712 0.8736 0.056 Uiso 1 1 calc R
C6 C 0.9784(6) 0.5343(7) 0.6774(5) 0.046(2) Uani 1 1 d .
H6A H 1.0050 0.4946 0.6346 0.055 Uiso 1 1 calc R
H6B H 0.9773 0.6101 0.6633 0.055 Uiso 1 1 calc R
C33 C 0.4448(7) 0.3769(8) 0.9236(5) 0.054(3) Uani 1 1 d .
H33A H 0.4315 0.3542 0.9736 0.064 Uiso 1 1 calc R
H33B H 0.4793 0.3139 0.8961 0.064 Uiso 1 1 calc R
C34 C 0.6204(7) 0.4117(7) 0.9234(5) 0.054(2) Uani 1 1 d .
H34A H 0.6075 0.4023 0.9741 0.081 Uiso 1 1 calc R
H34B H 0.6711 0.4611 0.9051 0.081 Uiso 1 1 calc R
H34C H 0.6531 0.3435 0.9027 0.081 Uiso 1 1 calc R
C28 C 0.2646(7) 1.0149(8) 1.0186(5) 0.049(2) Uani 1 1 d .
H28A H 0.3078 1.0157 1.0525 0.058 Uiso 1 1 calc R
H28B H 0.1876 1.0517 1.0383 0.058 Uiso 1 1 calc R
C8 C 1.0612(7) 0.3798(8) 0.7477(6) 0.059(3) Uani 1 1 d .
H8A H 1.1074 0.3605 0.7812 0.071 Uiso 1 1 calc R
H8B H 1.0946 0.3342 0.7079 0.071 Uiso 1 1 calc R
C10 C 0.8640(6) 0.4081(7) 0.7370(5) 0.048(2) Uani 1 1 d .
H10A H 0.8874 0.3660 0.6953 0.058 Uiso 1 1 calc R
H10B H 0.7874 0.3999 0.7617 0.058 Uiso 1 1 calc R
C37 C 0.6086(8) 1.2613(7) 0.7360(5) 0.047(2) Uani 1 1 d .
H37A H 0.6666 1.2647 0.6917 0.056 Uiso 1 1 calc R
H37B H 0.6129 1.3145 0.7664 0.056 Uiso 1 1 calc R
C27 C 0.3161(8) 1.0746(7) 0.9489(5) 0.054(2) Uani 1 1 d .
H27A H 0.2645 1.0872 0.9187 0.065 Uiso 1 1 calc R
H27B H 0.3264 1.1441 0.9590 0.065 Uiso 1 1 calc R
C38 C 0.7322(8) 1.1283(8) 0.7845(5) 0.057(3) Uani 1 1 d .
H38A H 0.7902 1.1269 0.7406 0.086 Uiso 1 1 calc R
H38B H 0.7397 1.0584 0.8089 0.086 Uiso 1 1 calc R
H38C H 0.7395 1.1806 0.8137 0.086 Uiso 1 1 calc R
C31 C 0.2639(7) 0.5144(8) 0.8098(5) 0.055(3) Uani 1 1 d .
H31A H 0.2138 0.4637 0.8217 0.082 Uiso 1 1 calc R
H31B H 0.2856 0.5278 0.7592 0.082 Uiso 1 1 calc R
H31C H 0.2260 0.5807 0.8319 0.082 Uiso 1 1 calc R
C36 C 0.4933(8) 1.2827(7) 0.7221(6) 0.051(2) Uani 1 1 d .
H36A H 0.4354 1.2792 0.7664 0.061 Uiso 1 1 calc R
H36B H 0.4781 1.3538 0.6990 0.061 Uiso 1 1 calc R
C32 C 0.3363(7) 0.4296(8) 0.9068(5) 0.053(3) Uani 1 1 d .
H32A H 0.2873 0.3776 0.9133 0.063 Uiso 1 1 calc R
H32B H 0.2977 0.4875 0.9381 0.063 Uiso 1 1 calc R
C9 C 0.9387(7) 0.3620(8) 0.7842(6) 0.059(3) Uani 1 1 d .
H9A H 0.9388 0.2855 0.7938 0.070 Uiso 1 1 calc R
H9B H 0.9107 0.3966 0.8290 0.070 Uiso 1 1 calc R
C3 C 0.7124(8) 0.4875(8) 0.4605(5) 0.058(3) Uani 1 1 d .
H3A H 0.6676 0.4989 0.4261 0.070 Uiso 1 1 calc R
H3B H 0.7780 0.4315 0.4442 0.070 Uiso 1 1 calc R
C4 C 0.6421(8) 0.4518(9) 0.5326(6) 0.066(3) Uani 1 1 d .
H4A H 0.5689 0.4997 0.5437 0.079 Uiso 1 1 calc R
H4B H 0.6298 0.3797 0.5305 0.079 Uiso 1 1 calc R
Li2 Li 0.5867(9) 1.0654(10) 0.7032(7) 0.030(3) Uani 1 1 d .
Li1 Li 0.4837(10) 0.5557(10) 0.8234(7) 0.029(3) Uani 1 1 d .
C41 C 1.0614(7) 0.8010(7) 0.5081(5) 0.049(2) Uani 1 1 d .
H41A H 1.0636 0.7240 0.5152 0.059 Uiso 1 1 calc R
H41B H 1.1385 0.8131 0.4920 0.059 Uiso 1 1 calc R
C40 C 0.9970(7) 0.8489(8) 0.4546(5) 0.050(2) Uani 1 1 d .
H40A H 1.0008 0.9246 0.4442 0.060 Uiso 1 1 calc R
H40B H 1.0286 0.8119 0.4107 0.060 Uiso 1 1 calc R
C42 C 1.0678(7) 0.8283(9) 0.6242(5) 0.058(3) Uani 1 1 d .
H42A H 1.0809 0.7521 0.6358 0.087 Uiso 1 1 calc R
H42B H 1.0260 0.8656 0.6662 0.087 Uiso 1 1 calc R
H42C H 1.1390 0.8512 0.6056 0.087 Uiso 1 1 calc R
C39 C 0.8089(9) 0.8819(9) 0.4409(5) 0.063(3) Uani 1 1 d .
H39A H 0.8144 0.9562 0.4288 0.094 Uiso 1 1 calc R
H39B H 0.7323 0.8772 0.4654 0.094 Uiso 1 1 calc R
H39C H 0.8313 0.8433 0.3983 0.094 Uiso 1 1 calc R
C35 C 0.3954(9) 1.2223(8) 0.6516(7) 0.075(3) Uani 1 1 d .
H35A H 0.3290 1.2311 0.6907 0.113 Uiso 1 1 calc R
H35B H 0.3967 1.1624 0.6254 0.113 Uiso 1 1 calc R
H35C H 0.3944 1.2867 0.6209 0.113 Uiso 1 1 calc R
Li3 Li 0.8402(9) 0.8562(11) 0.5896(6) 0.031(3) Uani 1 1 d .
C43 C 1.0034(18) 0.2660(11) 0.9625(10) 0.184(9) Uani 1 1 d D
H43A H 1.0705 0.2850 0.9304 0.276 Uiso 1 1 calc R
H43B H 0.9625 0.2376 0.9364 0.276 Uiso 1 1 calc R
H43C H 1.0240 0.2125 0.9976 0.276 Uiso 1 1 calc R
C44 C 0.9198(12) 0.3783(15) 1.0035(9) 0.188(12) Uani 1 1 d D
H44A H 0.8565 0.4091 0.9836 0.226 Uiso 1 1 calc R
H44B H 0.8939 0.3665 1.0546 0.226 Uiso 1 1 calc R
C45 C 1.0105(15) 0.4390(11) 0.9819(9) 0.133(7) Uani 1 1 d D
H45A H 1.0275 0.4515 0.9307 0.160 Uiso 1 1 calc R
H45B H 1.0772 0.3938 0.9929 0.160 Uiso 1 1 calc R

loop_
_atom_site_aniso_label
_atom_site_aniso_U_11
_atom_site_aniso_U_22
_atom_site_aniso_U_33
_atom_site_aniso_U_23
_atom_site_aniso_U_13
_atom_site_aniso_U_12
O2 0.026(2) 0.025(3) 0.027(3) 0.004(2) -0.002(2) -0.002(2)
U2 0.02112(14) 0.01779(15) 0.02477(15) 0.00398(11) -0.00521(11) -0.00144(10)
U1 0.02103(14) 0.01874(15) 0.02181(15) 0.00301(11) -0.00513(11) -0.00212(10)
Cl1 0.0345(10) 0.0280(10) 0.0530(13) 0.0035(9) 0.0066(9) -0.0058(8)
O1 0.028(2) 0.026(3) 0.023(3) 0.005(2) -0.006(2) -0.001(2)
O4 0.033(3) 0.030(3) 0.024(3) 0.006(2) -0.008(2) -0.004(2)
O3 0.034(3) 0.028(3) 0.031(3) 0.009(2) -0.010(2) -0.007(2)
N6 0.038(3) 0.037(4) 0.024(3) 0.003(3) -0.007(3) -0.008(3)
N1 0.031(3) 0.024(3) 0.030(3) 0.003(3) -0.005(3) -0.008(3)
O5 0.043(3) 0.034(3) 0.042(3) 0.008(3) -0.010(3) -0.014(3)
N3 0.022(3) 0.025(3) 0.020(3) 0.004(2) -0.007(2) 0.000(2)
N4 0.030(3) 0.028(3) 0.028(3) 0.005(3) -0.014(3) -0.006(3)
O7 0.043(3) 0.030(3) 0.059(4) 0.008(3) -0.022(3) -0.001(3)
O6 0.046(3) 0.031(3) 0.046(3) 0.013(3) -0.015(3) -0.012(3)
O10 0.028(3) 0.046(3) 0.042(3) 0.006(3) -0.007(2) -0.007(2)
O8 0.051(3) 0.028(3) 0.046(3) 0.010(3) -0.018(3) -0.018(3)
O9 0.048(3) 0.040(3) 0.032(3) 0.007(3) -0.008(3) -0.010(3)
N5 0.025(3) 0.036(4) 0.028(3) 0.009(3) -0.005(3) -0.003(3)
N2 0.025(3) 0.019(3) 0.051(4) 0.005(3) -0.008(3) 0.006(3)
C15 0.033(4) 0.022(4) 0.037(4) 0.001(3) -0.011(3) -0.008(3)
C11 0.027(4) 0.022(4) 0.029(4) 0.001(3) -0.007(3) 0.003(3)
C20 0.032(4) 0.035(4) 0.024(4) 0.011(3) -0.011(3) -0.005(3)
C16 0.031(4) 0.025(4) 0.032(4) 0.001(3) -0.005(3) -0.006(3)
C14 0.032(4) 0.035(4) 0.029(4) -0.001(3) -0.010(3) -0.001(3)
C19 0.033(4) 0.034(5) 0.034(4) 0.009(4) -0.013(3) -0.003(3)
C30 0.054(5) 0.037(5) 0.029(4) -0.002(4) -0.016(4) 0.002(4)
C25 0.050(5) 0.072(7) 0.026(4) 0.021(4) -0.018(4) -0.045(5)
C1 0.041(4) 0.041(5) 0.032(4) -0.004(4) -0.001(4) -0.007(4)
C17 0.039(4) 0.033(4) 0.043(5) 0.000(4) -0.014(4) -0.015(4)
C13 0.035(4) 0.052(6) 0.039(5) 0.001(4) -0.021(4) 0.005(4)
C18 0.038(4) 0.044(5) 0.045(5) 0.001(4) -0.023(4) -0.005(4)
C26 0.060(5) 0.036(5) 0.029(4) -0.006(4) -0.005(4) -0.017(4)
C5 0.071(6) 0.033(5) 0.041(5) -0.010(4) 0.005(5) -0.009(5)
C12 0.040(4) 0.045(5) 0.031(4) 0.013(4) -0.016(4) 0.001(4)
C22 0.040(5) 0.037(5) 0.052(5) 0.001(4) -0.011(4) 0.006(4)
C21 0.031(4) 0.036(5) 0.046(5) 0.016(4) -0.012(4) -0.002(4)
C23 0.023(4) 0.054(6) 0.057(6) 0.002(5) -0.005(4) 0.004(4)
C2 0.066(6) 0.038(5) 0.029(4) -0.005(4) -0.010(4) 0.005(4)
C7 0.035(4) 0.057(6) 0.066(6) 0.004(5) -0.018(4) -0.011(4)
C29 0.044(5) 0.069(7) 0.033(5) -0.005(5) 0.001(4) -0.019(5)
C24 0.033(4) 0.048(6) 0.053(6) 0.008(4) -0.005(4) -0.009(4)
C6 0.034(4) 0.038(5) 0.063(6) 0.013(4) -0.010(4) -0.014(4)
C33 0.040(5) 0.052(6) 0.060(6) 0.031(5) -0.006(4) -0.015(4)
C34 0.056(6) 0.041(5) 0.068(6) 0.018(5) -0.028(5) -0.012(4)
C28 0.039(5) 0.059(6) 0.040(5) -0.016(5) 0.003(4) -0.004(4)
C8 0.040(5) 0.045(6) 0.089(8) 0.012(5) -0.024(5) 0.003(4)
C10 0.028(4) 0.034(5) 0.080(7) 0.016(5) -0.018(4) -0.005(4)
C37 0.058(5) 0.023(4) 0.065(6) 0.005(4) -0.022(5) -0.013(4)
C27 0.077(7) 0.035(5) 0.042(5) -0.013(4) -0.006(5) 0.002(5)
C38 0.069(6) 0.051(6) 0.074(7) 0.013(5) -0.050(6) -0.026(5)
C31 0.039(5) 0.056(6) 0.070(7) 0.011(5) -0.017(5) -0.015(4)
C36 0.050(5) 0.025(5) 0.070(7) 0.000(4) -0.014(5) 0.004(4)
C32 0.043(5) 0.057(6) 0.053(6) 0.027(5) -0.006(4) -0.023(4)
C9 0.044(5) 0.044(6) 0.079(7) 0.017(5) -0.014(5) -0.001(4)
C3 0.069(6) 0.045(6) 0.068(7) -0.025(5) -0.033(6) 0.005(5)
C4 0.049(6) 0.067(7) 0.080(8) -0.041(6) 0.006(5) -0.020(5)
Li2 0.023(6) 0.026(7) 0.036(7) 0.008(5) -0.001(5) -0.006(5)
Li1 0.029(6) 0.021(6) 0.034(7) 0.003(5) 0.002(5) -0.010(5)
C41 0.044(5) 0.037(5) 0.057(6) 0.002(4) 0.001(4) -0.009(4)
C40 0.059(6) 0.048(6) 0.037(5) 0.002(4) 0.001(4) -0.017(5)
C42 0.040(5) 0.073(7) 0.066(6) 0.022(6) -0.026(5) -0.021(5)
C39 0.077(7) 0.078(8) 0.044(6) 0.016(5) -0.029(5) -0.032(6)
C35 0.082(7) 0.044(6) 0.114(10) 0.010(6) -0.063(8) -0.001(5)
Li3 0.021(6) 0.040(8) 0.025(6) -0.006(6) 0.003(5) -0.004(5)
C43 0.19(2) 0.21(2) 0.136(17) 0.052(17) -0.065(16) 0.003(18)
C44 0.093(12) 0.33(3) 0.085(12) 0.042(17) 0.000(10) 0.017(17)
C45 0.119(12) 0.165(18) 0.125(15) 0.086(14) -0.046(11) -0.075(15)

loop_
_atom_type_symbol
_atom_type_description
_atom_type_scat_dispersion_real
_atom_type_scat_dispersion_imag
_atom_type_scat_source
C C 0.0033 0.0016 'International Tables Vol C Tables 4.2.6.8 and 6.1.1.4'
H H 0.0000 0.0000 'International Tables Vol C Tables 4.2.6.8 and 6.1.1.4'
Li Li -0.0003 0.0001 'International Tables Vol C Tables 4.2.6.8 and 6.1.1.4'
N N 0.0061 0.0033 'International Tables Vol C Tables 4.2.6.8 and 6.1.1.4'
O O 0.0106 0.0060 'International Tables Vol C Tables 4.2.6.8 and 6.1.1.4'
Cl Cl 0.1484 0.1585 'International Tables Vol C Tables 4.2.6.8 and 6.1.1.4'
U U -9.6767 9.6646 'International Tables Vol C Tables 4.2.6.8 and 6.1.1.4'

loop_
_geom_angle_atom_site_label_1
_geom_angle_atom_site_label_2
_geom_angle_atom_site_label_3
_geom_angle
_geom_angle_site_symmetry_3
U2 O2 Li3 163.3(4) .
O2 U2 O1 176.2(2) .
O2 U2 N1 90.3(2) .
O1 U2 N1 93.4(2) .
O2 U2 N2 92.1(2) .
O1 U2 N2 89.0(2) .
N1 U2 N2 88.6(2) .
O2 U2 N4 87.7(2) .
O1 U2 N4 88.5(2) .
N1 U2 N4 168.7(2) .
N2 U2 N4 102.6(2) .
O2 U2 N3 92.34(19) .
O1 U2 N3 86.63(19) .
N1 U2 N3 90.0(2) .
N2 U2 N3 175.3(2) .
N4 U2 N3 79.00(18) .
O4 U1 O3 176.3(2) .
O4 U1 N6 90.6(2) .
O3 U1 N6 91.6(2) .
O4 U1 N5 92.1(2) .
O3 U1 N5 90.5(2) .
N6 U1 N5 97.7(2) .
O4 U1 N3 87.8(2) .
O3 U1 N3 89.4(2) .
N6 U1 N3 165.9(2) .
N5 U1 N3 96.3(2) .
O4 U1 N4 91.6(2) .
O3 U1 N4 85.6(2) .
N6 U1 N4 87.0(2) .
N5 U1 N4 174.0(2) .
N3 U1 N4 79.04(18) .
Li2 Cl1 Li3 120.7(5) .
U2 O1 Li1 136.1(5) .
U1 O4 Li2 161.8(4) .
U1 O3 Li1 135.4(4) .
C30 N6 C26 108.9(6) .
C30 N6 U1 124.8(5) .
C26 N6 U1 125.6(5) .
C1 N1 C5 108.0(6) .
C1 N1 U2 125.0(5) .
C5 N1 U2 125.5(5) .
C31 O5 C32 113.1(6) .
C31 O5 Li1 121.7(6) .
C32 O5 Li1 106.4(6) .
C11 N3 C15 108.2(5) .
C11 N3 U1 118.5(4) .
C15 N3 U1 115.2(4) .
C11 N3 U2 104.8(4) .
C15 N3 U2 108.4(4) .
U1 N3 U2 100.48(19) .
C16 N4 C20 105.9(6) .
C16 N4 U2 116.3(4) .
C20 N4 U2 117.4(5) .
C16 N4 U1 108.7(4) .
C20 N4 U1 109.1(4) .
U2 N4 U1 98.9(2) .
C36 O7 C35 113.2(7) .
C36 O7 Li2 109.1(6) .
C35 O7 Li2 130.6(7) .
C34 O6 C33 111.6(6) .
C34 O6 Li1 129.8(6) .
C33 O6 Li1 110.3(6) .
C41 O10 C42 113.1(7) .
C41 O10 Li3 108.1(6) .
C42 O10 Li3 126.3(6) .
C37 O8 C38 110.9(6) .
C37 O8 Li2 102.4(6) .
C38 O8 Li2 118.8(6) .
C39 O9 C40 113.1(6) .
C39 O9 Li3 123.6(7) .
C40 O9 Li3 108.9(6) .
C25 N5 C21 107.9(6) .
C25 N5 U1 127.4(5) .
C21 N5 U1 124.6(5) .
C10 N2 C6 109.2(6) .
C10 N2 U2 123.9(5) .
C6 N2 U2 122.4(5) .
N3 C15 C14 115.8(6) .
N3 C11 C12 113.8(6) .
N4 C20 C19 113.9(6) .
N4 C16 C17 112.8(6) .
C15 C14 C13 109.1(6) .
C18 C19 C20 109.8(6) .
N6 C30 C29 114.0(7) .
C24 C25 N5 117.0(8) .
N1 C1 C2 112.3(7) .
C16 C17 C18 111.8(6) .
C12 C13 C14 109.1(6) .
C17 C18 C19 110.3(6) .
N6 C26 C27 113.3(7) .
N1 C5 C4 115.1(8) .
C13 C12 C11 111.4(7) .
C21 C22 C23 112.7(7) .
N5 C21 C22 114.1(7) .
C22 C23 C24 108.8(6) .
C3 C2 C1 110.0(7) .
C6 C7 C8 111.7(8) .
C30 C29 C28 109.7(7) .
C25 C24 C23 111.9(7) .
C7 C6 N2 113.0(7) .
O6 C33 C32 107.6(7) .
C29 C28 C27 111.0(7) .
C7 C8 C9 109.4(7) .
N2 C10 C9 115.8(7) .
O8 C37 C36 106.8(7) .
C26 C27 C28 111.3(7) .
O7 C36 C37 107.2(7) .
O5 C32 C33 107.9(7) .
C10 C9 C8 109.6(8) .
C4 C3 C2 110.3(8) .
C5 C4 C3 111.5(8) .
O4 Li2 O7 111.1(6) .
O4 Li2 O8 117.1(6) .
O7 Li2 O8 84.3(5) .
O4 Li2 Cl1 123.9(6) .
O7 Li2 Cl1 108.1(6) .
O8 Li2 Cl1 105.1(5) .
O1 Li1 O3 110.1(6) .
O1 Li1 O5 125.1(7) .
O3 Li1 O5 107.9(6) .
O1 Li1 O6 106.9(6) .
O3 Li1 O6 123.5(7) .
O5 Li1 O6 82.3(5) .
O10 C41 C40 107.2(7) .
O9 C40 C41 107.0(7) .
O2 Li3 O10 112.5(6) .
O2 Li3 O9 112.7(7) .
O10 Li3 O9 83.6(5) .
O2 Li3 Cl1 123.3(6) .
O10 Li3 Cl1 107.5(6) .
O9 Li3 Cl1 110.1(6) .
C45 C44 C43 92.9(7) .
C44 C45 C45 118.1(18) 2_767

loop_
_geom_bond_atom_site_label_1
_geom_bond_atom_site_label_2
_geom_bond_distance
_geom_bond_site_symmetry_2
O2 U2 1.827(5) .
O2 Li3 1.917(14) .
U2 O1 1.846(5) .
U2 N1 2.245(6) .
U2 N2 2.251(5) .
U2 N4 2.494(6) .
U2 N3 2.543(5) .
U1 O4 1.836(5) .
U1 O3 1.847(5) .
U1 N6 2.248(6) .
U1 N5 2.251(6) .
U1 N3 2.463(6) .
U1 N4 2.571(6) .
Cl1 Li2 2.291(12) .
Cl1 Li3 2.304(13) .
O1 Li1 1.892(12) .
O4 Li2 1.934(13) .
O3 Li1 1.941(13) .
N6 C30 1.451(10) .
N6 C26 1.463(10) .
N1 C1 1.450(9) .
N1 C5 1.458(10) .
O5 C31 1.422(9) .
O5 C32 1.435(10) .
O5 Li1 1.998(13) .
N3 C11 1.479(9) .
N3 C15 1.491(9) .
N4 C16 1.476(9) .
N4 C20 1.478(8) .
O7 C36 1.416(10) .
O7 C35 1.419(10) .
O7 Li2 1.979(13) .
O6 C34 1.405(9) .
O6 C33 1.418(10) .
O6 Li1 2.045(13) .
O10 C41 1.416(10) .
O10 C42 1.421(9) .
O10 Li3 1.986(12) .
O8 C37 1.421(9) .
O8 C38 1.425(9) .
O8 Li2 2.047(15) .
O9 C39 1.413(10) .
O9 C40 1.448(10) .
O9 Li3 2.001(13) .
N5 C25 1.469(9) .
N5 C21 1.473(9) .
N2 C10 1.438(10) .
N2 C6 1.474(9) .
C15 C14 1.504(9) .
C11 C12 1.524(9) .
C20 C19 1.519(9) .
C16 C17 1.516(10) .
C14 C13 1.531(11) .
C19 C18 1.519(11) .
C30 C29 1.507(11) .
C25 C24 1.444(12) .
C1 C2 1.531(11) .
C17 C18 1.518(11) .
C13 C12 1.504(11) .
C26 C27 1.512(12) .
C5 C4 1.498(14) .
C22 C21 1.501(11) .
C22 C23 1.523(11) .
C23 C24 1.536(11) .
C2 C3 1.524(12) .
C7 C6 1.469(11) .
C7 C8 1.527(12) .
C29 C28 1.528(13) .
C33 C32 1.488(11) .
C28 C27 1.533(12) .
C8 C9 1.557(12) .
C10 C9 1.483(11) .
C37 C36 1.505(12) .
C3 C4 1.523(13) .
C41 C40 1.497(12) .
C43 C44 1.715(10) .
C44 C45 1.450(10) .
C45 C45 1.72(3) 2_767
